data_1545073
loop_
_publ_author_name
PANalytical

_publ_section_title
;
 AgCaVO4 : structure solution from a benchtop X-ray powder diffractometer
;
_journal_name_full 'Aeris Research Edition'
_journal_page_first 1
_journal_page_last 2
_journal_volume 1
_journal_year 2017
_chemical_formula_sum 'Ag Ca O4 V'
_chemical_formula_weight 262.885
_space_group_IT_number 62
_symmetry_cell_setting orthorhombic
_symmetry_Int_Tables_number 62
_symmetry_space_group_name_Hall '-P 2ac 2n'
_symmetry_space_group_name_H-M 'P n m a'
_cell_angle_alpha 90.
_cell_angle_beta 90.
_cell_angle_gamma 90.
_cell_formula_units_Z 4
_cell_length_a 7.03255(3)
_cell_length_b 5.86684(2)
_cell_length_c 9.38560(4)
_cell_volume 387.239(3)
_diffrn_radiation_probe x-ray
_diffrn_radiation_type CuK\a
_diffrn_radiation_wavelength 1.54184
_exptl_absorpt_coefficient_mu 71.497
_exptl_crystal_density_diffrn 4.509
_exptl_crystal_F_000 488
_cod_data_source_file AgCaVO4-PANalytical.cif
_cod_data_source_block AgCaVO4
_cod_depositor_comments
;
Powder job
No thermal parameters given, abrbitrary values set at 0.01
No Rietveld R values provided
Indexing using DICVOL
Space group determination using Ext Sym
Intensity extracted by using the Pawley method
Structure solution by using Superflip
;
_cod_database_code 1545073

loop_
_symmetry_equiv_pos_site_id
_symmetry_equiv_pos_as_xyz
1 x,y,z
2 1/2-x,-y,1/2+z
3 1/2+x,1/2-y,1/2-z
4 -x,1/2+y,-z
5 -x,-y,-z
6 1/2+x,y,1/2-z
7 1/2-x,1/2+y,1/2+z
8 x,1/2-y,z

loop_
_atom_site_label
_atom_site_type_symbol
_atom_site_thermal_displace_type
_atom_site_fract_x
_atom_site_fract_y
_atom_site_fract_z
_atom_site_occupancy
_atom_site_U_iso_or_equiv
_atom_site_calc_flag
_atom_site_refinement_flags
_atom_site_disorder_assembly
_atom_site_disorder_group
Ag Ag Uiso 0.19623(6) 0.25000 0.06801(5) 1.000 0.0100 . . . .
V V Uiso 0.23610(10) 0.25000 0.39860(10) 1.000 0.0100 . . . .
O1 O Uiso 0.5179(5) 0.25000 0.0258(4) 1.000 0.0100 . . . .
O2 O Uiso 0.2401(3) 0.5094(3) 0.7935(2) 1.000 0.0100 . . . .
O3 O Uiso 0.3998(4) 0.25000 0.5292(4) 1.000 0.0100 . . . .
Ca Ca Uiso -0.00030(10) 0.25000 0.72560(10) 1.000 0.0100 . . . .

loop_
_geom_angle_atom_site_label_1
_geom_angle_atom_site_label_2
_geom_angle_atom_site_label_3
_geom_angle
_geom_angle_site_symmetry_1
_geom_angle_site_symmetry_2
_geom_angle_site_symmetry_3
_geom_angle_publ_flag
O1 Ag O2 88.32(9) . . 2_564 yes
O1 Ag O3 146.43(13) . . 3_455 yes
O1 Ag O2 88.32(9) . . 7_544 yes
O2 Ag O3 119.16(9) 2_564 . 3_455 yes
O2 Ag O2 66.25(6) 2_564 . 7_544 yes
O2 Ag O3 119.16(9) 7_544 . 3_455 yes
O2 V O3 110.45(9) 2_564 . . yes
O1 V O3 108.39(18) 3_455 . . yes
O2 V O3 110.45(9) 7_544 . . yes
O1 V O2 109.09(10) 3_455 . 2_564 yes
O2 V O2 109.34(10) 2_564 . 7_544 yes
O1 V O2 109.09(10) 3_455 . 7_544 yes
Ag O1 V 145.3(2) . . 3_555 yes
Ag O2 V 90.26(8) 2_565 . 2_565 yes
Ag O3 V 109.57(18) 3_555 . . yes

loop_
_geom_bond_atom_site_label_1
_geom_bond_atom_site_label_2
_geom_bond_distance
_geom_bond_site_symmetry_1
_geom_bond_site_symmetry_2
_geom_bond_publ_flag
Ag O1 2.297(4) . . yes
Ag O2 2.5830(19) . 2_564 yes
Ag O3 2.276(3) . 3_455 yes
Ag O2 2.5830(19) . 7_544 yes
V O3 1.682(3) . . yes
V O2 1.7302(19) . 2_564 yes
V O1 1.691(4) . 3_455 yes
V O2 1.7302(19) . 7_544 yes
